data_4348265
loop_
_publ_author_name
'Li, Yongjun'
'Zhao, Yingjie'
'Jiang, Runsheng'
'Liu, Huibiao'
'Li, Yuliang'

_publ_section_title
;
 Synthesis of a naphthalenediimide-based cyclophane for controlling
 anion--arene interactions
;
_journal_issue 9
_journal_name_full 'Inorg. Chem. Front.'
_journal_page_first 661
_journal_paper_doi 10.1039/C4QI00095A
_journal_volume 1
_journal_year 2014
_chemical_formula_moiety 'C36 H28 N8 O4, 2(F6 P), 3(C2 H3 N)'
_chemical_formula_sum 'C42 H37 F12 N11 O4 P2'
_chemical_formula_weight 1049.77
_chemical_name_systematic nabp-Me22+2PF6
_space_group_IT_number 14
_space_group_name_Hall '-P 2ybc'
_space_group_name_H-M_alt 'P 1 21/c 1'
_symmetry_cell_setting monoclinic
_symmetry_space_group_name_H-M 'P 1 21/c 1'
_atom_sites_solution_hydrogens geom
_atom_sites_solution_primary direct
_atom_sites_solution_secondary difmap
_audit_creation_method SHELXL-97
_cell_angle_alpha 90.00
_cell_angle_beta 95.173(2)
_cell_angle_gamma 90.00
_cell_formula_units_Z 4
_cell_length_a 13.697(2)
_cell_length_b 23.188(3)
_cell_length_c 14.177(2)
_cell_measurement_reflns_used 727
_cell_measurement_temperature 173(2)
_cell_measurement_theta_max 27.48
_cell_measurement_theta_min 2.17
_cell_volume 4484.4(11)
_computing_cell_refinement 'CrystalClear (Rigaku Inc., 2007)'
_computing_data_collection 'CrystalClear (Rigaku Inc., 2007)'
_computing_data_reduction 'CrystalClear (Rigaku Inc., 2007)'
_computing_molecular_graphics 'XP in Siemens SHELXTL (Sheldrick, 1994)'
_computing_publication_material 'SHELX97 (Sheldrick, 1997)'
_computing_structure_refinement 'SHELXL-97 (Sheldrick, 1997)'
_computing_structure_solution 'SHELXS-97 (Sheldrick, 1990)'
_diffrn_ambient_temperature 173(2)
_diffrn_measured_fraction_theta_full 0.998
_diffrn_measured_fraction_theta_max 0.998
_diffrn_measurement_device_type 'Saturn724+ CCD'
_diffrn_measurement_method '\w scans at fixed \c = 45\%'
_diffrn_radiation_monochromator graphite
_diffrn_radiation_source 'sealed tube'
_diffrn_radiation_type MoK\a
_diffrn_radiation_wavelength 0.71073
_diffrn_reflns_av_R_equivalents 0.0373
_diffrn_reflns_av_sigmaI/netI 0.0315
_diffrn_reflns_limit_h_max 16
_diffrn_reflns_limit_h_min -16
_diffrn_reflns_limit_k_max 22
_diffrn_reflns_limit_k_min -27
_diffrn_reflns_limit_l_max 16
_diffrn_reflns_limit_l_min -15
_diffrn_reflns_number 30215
_diffrn_reflns_theta_full 25.00
_diffrn_reflns_theta_max 25.00
_diffrn_reflns_theta_min 2.17
_exptl_absorpt_coefficient_mu 0.204
_exptl_absorpt_correction_T_max 0.9720
_exptl_absorpt_correction_T_min 0.9301
_exptl_absorpt_correction_type numerical
_exptl_absorpt_process_details 'CrystalClear (Rigaku Inc., 2007)'
_exptl_crystal_colour colorless
_exptl_crystal_density_diffrn 1.555
_exptl_crystal_density_method 'not measured'
_exptl_crystal_description block
_exptl_crystal_F_000 2144
_exptl_crystal_recrystallization_method 'Re-crystallisation from solvent: ether, dichloromethane'
_exptl_crystal_size_max 0.36
_exptl_crystal_size_mid 0.27
_exptl_crystal_size_min 0.14
_refine_diff_density_max 0.805
_refine_diff_density_min -0.391
_refine_diff_density_rms 0.074
_refine_ls_extinction_method none
_refine_ls_goodness_of_fit_ref 1.190
_refine_ls_hydrogen_treatment constr
_refine_ls_matrix_type full
_refine_ls_number_parameters 682
_refine_ls_number_reflns 7890
_refine_ls_number_restraints 100
_refine_ls_restrained_S_all 1.232
_refine_ls_R_factor_all 0.0804
_refine_ls_R_factor_gt 0.0766
_refine_ls_shift/su_max 0.001
_refine_ls_shift/su_mean 0.000
_refine_ls_structure_factor_coef Fsqd
_refine_ls_weighting_details 'calc w=1/[\s^2^(Fo^2^)+(0.0806P)^2^+5.7138P] where P=(Fo^2^+2Fc^2^)/3'
_refine_ls_weighting_scheme calc
_refine_ls_wR_factor_gt 0.1910
_refine_ls_wR_factor_ref 0.1939
_reflns_number_gt 7481
_reflns_number_total 7890
_reflns_threshold_expression >2sigma(I)
_cod_data_source_file c4qi00095a2.cif
_cod_data_source_block sa742
_cod_original_cell_volume 4484.3(12)
_cod_original_sg_symbol_H-M P2(1)/c
_cod_database_code 4348265

loop_
_symmetry_equiv_pos_as_xyz
'x, y, z'
'-x, y+1/2, -z+1/2'
'-x, -y, -z'
'x, -y-1/2, z-1/2'

loop_
_atom_site_label
_atom_site_type_symbol
_atom_site_fract_x
_atom_site_fract_y
_atom_site_fract_z
_atom_site_U_iso_or_equiv
_atom_site_adp_type
_atom_site_occupancy
_atom_site_symmetry_multiplicity
_atom_site_calc_flag
_atom_site_refinement_flags
_atom_site_disorder_assembly
_atom_site_disorder_group
P1 P 0.16033(7) 0.55228(4) 0.59031(7) 0.0354(3) Uani 1 1 d . . .
P2 P 0.45842(9) 0.30964(5) 0.64629(9) 0.0546(3) Uani 1 1 d D . .
F1 F 0.1479(2) 0.57599(15) 0.69414(17) 0.0736(9) Uani 1 1 d . . .
F2 F 0.06541(18) 0.51407(12) 0.5948(2) 0.0691(8) Uani 1 1 d . . .
F3 F 0.25560(18) 0.59168(11) 0.58631(19) 0.0592(7) Uani 1 1 d . . .
F4 F 0.22677(17) 0.50060(11) 0.63395(18) 0.0552(7) Uani 1 1 d . . .
F5 F 0.1740(2) 0.52935(10) 0.48591(16) 0.0557(7) Uani 1 1 d . . .
F6 F 0.09468(16) 0.60427(9) 0.54542(15) 0.0446(5) Uani 1 1 d . . .
F7 F 0.4887(8) 0.3354(3) 0.7492(5) 0.109(3) Uani 0.548(8) 1 d PDU A 1
F8 F 0.5482(6) 0.2702(4) 0.6457(8) 0.120(3) Uani 0.548(8) 1 d PDU A 1
F9 F 0.3746(7) 0.3586(4) 0.6437(5) 0.093(3) Uani 0.548(8) 1 d PDU A 1
F10 F 0.4187(6) 0.2933(3) 0.5444(4) 0.079(2) Uani 0.548(8) 1 d PDU A 1
F7' F 0.4278(8) 0.3666(4) 0.6843(9) 0.105(3) Uani 0.452(8) 1 d PDU A 2
F8' F 0.5591(5) 0.3120(4) 0.7091(5) 0.073(3) Uani 0.452(8) 1 d PDU A 2
F9' F 0.3539(7) 0.3052(4) 0.5915(9) 0.118(4) Uani 0.452(8) 1 d PDU A 2
F10' F 0.4903(11) 0.2504(4) 0.6014(9) 0.126(4) Uani 0.452(8) 1 d PDU A 2
F11 F 0.5167(4) 0.3535(2) 0.5845(4) 0.1426(19) Uani 1 1 d . A .
F12 F 0.4061(3) 0.2661(2) 0.7049(3) 0.1240(16) Uani 1 1 d . A .
O1 O -0.2235(2) 0.39680(13) -0.15890(19) 0.0481(7) Uani 1 1 d . . .
O2 O 0.08072(18) 0.51010(11) 0.22314(18) 0.0385(6) Uani 1 1 d . . .
O3 O -0.1624(2) 0.63272(12) 0.2888(2) 0.0475(7) Uani 1 1 d . . .
O4 O -0.46182(19) 0.52365(12) -0.0979(2) 0.0463(7) Uani 1 1 d . . .
N1 N -0.3398(2) 0.46255(13) -0.1296(2) 0.0330(6) Uani 1 1 d . . .
N2 N -0.0409(2) 0.57232(12) 0.25357(19) 0.0300(6) Uani 1 1 d . . .
N3 N 0.1614(2) 0.67556(12) 0.30289(19) 0.0299(6) Uani 1 1 d . . .
N4 N 0.1870(2) 0.71862(12) 0.2490(2) 0.0337(7) Uani 1 1 d . . .
N5 N 0.1129(2) 0.72348(12) 0.18386(19) 0.0308(6) Uani 1 1 d . . .
N6 N -0.3320(2) 0.55334(12) -0.3925(2) 0.0335(7) Uani 1 1 d . . .
N7 N -0.4269(2) 0.54970(14) -0.4145(2) 0.0437(8) Uani 1 1 d . . .
N8 N -0.4567(2) 0.51127(14) -0.3539(2) 0.0396(7) Uani 1 1 d . . .
N9 N 0.1259(3) 0.36209(16) -0.0187(3) 0.0535(9) Uani 1 1 d . . .
N10 N -0.4578(5) 0.6268(3) -0.2571(5) 0.111(2) Uani 1 1 d . . .
N11 N 0.6027(10) 0.3445(4) 0.9635(7) 0.217(6) Uani 1 1 d . . .
C1 C -0.2509(3) 0.43413(15) -0.1070(2) 0.0342(8) Uani 1 1 d . . .
C2 C -0.1919(2) 0.45366(14) -0.0206(2) 0.0297(7) Uani 1 1 d . . .
C3 C -0.0985(3) 0.43236(14) 0.0004(2) 0.0318(7) Uani 1 1 d . . .
H3A H -0.0747 0.4025 -0.0373 0.038 Uiso 1 1 calc R . .
C4 C -0.0383(2) 0.45460(14) 0.0773(2) 0.0303(7) Uani 1 1 d . . .
H4A H 0.0261 0.4399 0.0911 0.036 Uiso 1 1 calc R . .
C5 C -0.0722(2) 0.49746(13) 0.1326(2) 0.0275(7) Uani 1 1 d . . .
C6 C -0.0037(3) 0.52522(14) 0.2067(2) 0.0302(7) Uani 1 1 d . . .
C7 C -0.1383(3) 0.59159(15) 0.2433(3) 0.0342(8) Uani 1 1 d . . .
C8 C -0.2054(2) 0.56201(14) 0.1716(2) 0.0289(7) Uani 1 1 d . . .
C9 C -0.3003(3) 0.58182(15) 0.1532(3) 0.0346(8) Uani 1 1 d . . .
H9A H -0.3255 0.6098 0.1936 0.042 Uiso 1 1 calc R . .
C10 C -0.3597(3) 0.56069(15) 0.0748(3) 0.0344(8) Uani 1 1 d . . .
H10A H -0.4247 0.5746 0.0621 0.041 Uiso 1 1 calc R . .
C11 C -0.3237(2) 0.51965(14) 0.0161(2) 0.0306(7) Uani 1 1 d . . .
C12 C -0.3821(3) 0.50310(15) -0.0723(3) 0.0341(8) Uani 1 1 d . . .
C13 C -0.2291(2) 0.49650(13) 0.0373(2) 0.0279(7) Uani 1 1 d . . .
C14 C -0.1687(2) 0.51794(13) 0.1156(2) 0.0269(7) Uani 1 1 d . . .
C15 C 0.0272(3) 0.60323(15) 0.3210(2) 0.0337(8) Uani 1 1 d . . .
H15A H 0.0793 0.5766 0.3472 0.040 Uiso 1 1 calc R . .
H15B H -0.0082 0.6177 0.3741 0.040 Uiso 1 1 calc R . .
C16 C 0.0726(2) 0.65299(14) 0.2731(2) 0.0292(7) Uani 1 1 d . . .
C17 C 0.0412(2) 0.68498(14) 0.1948(2) 0.0300(7) Uani 1 1 d . . .
H17A H -0.0188 0.6808 0.1563 0.036 Uiso 1 1 calc R . .
C18 C 0.2310(3) 0.65633(17) 0.3814(3) 0.0389(8) Uani 1 1 d . . .
H18A H 0.2900 0.6804 0.3842 0.058 Uiso 1 1 calc R . .
H18B H 0.2488 0.6160 0.3714 0.058 Uiso 1 1 calc R . .
H18C H 0.2005 0.6598 0.4411 0.058 Uiso 1 1 calc R . .
C19 C 0.1148(3) 0.77098(15) 0.1141(2) 0.0362(8) Uani 1 1 d . . .
H19A H 0.1836 0.7820 0.1072 0.043 Uiso 1 1 calc R . .
H19B H 0.0808 0.8050 0.1378 0.043 Uiso 1 1 calc R . .
C20 C 0.0659(3) 0.75373(14) 0.0192(2) 0.0332(8) Uani 1 1 d . . .
C21 C -0.0262(3) 0.77503(14) -0.0124(2) 0.0344(8) Uani 1 1 d . . .
H21A H -0.0566 0.8026 0.0249 0.041 Uiso 1 1 calc R . .
C22 C -0.0743(3) 0.75674(14) -0.0973(3) 0.0349(8) Uani 1 1 d . . .
H22A H -0.1369 0.7723 -0.1177 0.042 Uiso 1 1 calc R . .
C23 C -0.0321(3) 0.71576(14) -0.1534(2) 0.0311(7) Uani 1 1 d . . .
C24 C 0.0625(3) 0.69677(15) -0.1232(2) 0.0337(8) Uani 1 1 d . . .
H24A H 0.0946 0.6708 -0.1620 0.040 Uiso 1 1 calc R . .
C25 C 0.1106(3) 0.71490(15) -0.0382(2) 0.0352(8) Uani 1 1 d . . .
H25A H 0.1744 0.7008 -0.0190 0.042 Uiso 1 1 calc R . .
C26 C -0.0894(3) 0.68940(15) -0.2371(2) 0.0326(8) Uani 1 1 d . . .
C27 C -0.1771(3) 0.71324(16) -0.2783(3) 0.0387(8) Uani 1 1 d . . .
H27A H -0.1965 0.7504 -0.2589 0.046 Uiso 1 1 calc R . .
C28 C -0.2357(3) 0.68399(16) -0.3461(3) 0.0389(8) Uani 1 1 d . . .
H28A H -0.2958 0.7007 -0.3714 0.047 Uiso 1 1 calc R . .
C29 C -0.2080(3) 0.63017(15) -0.3783(2) 0.0348(8) Uani 1 1 d . . .
C30 C -0.1176(3) 0.60814(15) -0.3437(2) 0.0339(8) Uani 1 1 d . . .
H30A H -0.0949 0.5731 -0.3688 0.041 Uiso 1 1 calc R . .
C31 C -0.0605(3) 0.63637(14) -0.2735(2) 0.0322(7) Uani 1 1 d . . .
H31A H -0.0002 0.6196 -0.2490 0.039 Uiso 1 1 calc R . .
C32 C -0.2747(3) 0.59493(16) -0.4460(3) 0.0383(8) Uani 1 1 d . . .
H32A H -0.3202 0.6208 -0.4843 0.046 Uiso 1 1 calc R . .
H32B H -0.2354 0.5736 -0.4897 0.046 Uiso 1 1 calc R . .
C33 C -0.3009(3) 0.51826(15) -0.3205(3) 0.0353(8) Uani 1 1 d . . .
H33A H -0.2354 0.5135 -0.2934 0.042 Uiso 1 1 calc R . .
C34 C -0.3824(2) 0.49089(15) -0.2942(2) 0.0317(7) Uani 1 1 d . . .
C35 C -0.5619(3) 0.4998(2) -0.3544(4) 0.0593(12) Uani 1 1 d . . .
H35A H -0.5980 0.5249 -0.4011 0.089 Uiso 1 1 calc R . .
H35B H -0.5830 0.5076 -0.2914 0.089 Uiso 1 1 calc R . .
H35C H -0.5750 0.4594 -0.3711 0.089 Uiso 1 1 calc R . .
C36 C -0.3967(3) 0.44698(16) -0.2186(3) 0.0380(8) Uani 1 1 d . . .
H36A H -0.4671 0.4447 -0.2082 0.046 Uiso 1 1 calc R . .
H36B H -0.3756 0.4086 -0.2396 0.046 Uiso 1 1 calc R . .
C37 C 0.2903(4) 0.3322(3) 0.0731(6) 0.117(3) Uani 1 1 d . . .
H37A H 0.2864 0.2918 0.0929 0.175 Uiso 1 1 calc R . .
H37B H 0.3029 0.3568 0.1291 0.175 Uiso 1 1 calc R . .
H37C H 0.3437 0.3367 0.0321 0.175 Uiso 1 1 calc R . .
C38 C 0.1978(4) 0.34910(19) 0.0213(4) 0.0554(11) Uani 1 1 d . . .
C39 C -0.6303(7) 0.6340(4) -0.1862(6) 0.125(3) Uani 1 1 d . . .
H39A H -0.6666 0.5979 -0.1987 0.188 Uiso 1 1 calc R . .
H39B H -0.6677 0.6661 -0.2163 0.188 Uiso 1 1 calc R . .
H39C H -0.6204 0.6405 -0.1177 0.188 Uiso 1 1 calc R . .
C40 C -0.5326(6) 0.6299(3) -0.2260(5) 0.0908(19) Uani 1 1 d . . .
C41 C 0.5793(6) 0.2418(4) 0.8951(5) 0.110(2) Uani 1 1 d . . .
H41A H 0.5098 0.2331 0.8785 0.165 Uiso 1 1 calc R . .
H41B H 0.6067 0.2141 0.9426 0.165 Uiso 1 1 calc R . .
H41C H 0.6149 0.2389 0.8383 0.165 Uiso 1 1 calc R . .
C42 C 0.5888(8) 0.2991(5) 0.9329(5) 0.129(4) Uani 1 1 d . . .

loop_
_atom_site_aniso_label
_atom_site_aniso_U_11
_atom_site_aniso_U_22
_atom_site_aniso_U_33
_atom_site_aniso_U_23
_atom_site_aniso_U_13
_atom_site_aniso_U_12
P1 0.0327(5) 0.0393(5) 0.0348(5) 0.0088(4) 0.0064(4) 0.0062(4)
P2 0.0584(7) 0.0442(6) 0.0584(7) -0.0035(5) -0.0110(6) 0.0042(5)
F1 0.0791(19) 0.107(2) 0.0359(13) 0.0067(14) 0.0107(12) 0.0337(17)
F2 0.0416(14) 0.0696(17) 0.095(2) 0.0392(16) 0.0025(13) -0.0053(12)
F3 0.0444(14) 0.0611(16) 0.0710(17) 0.0140(13) -0.0013(12) -0.0104(12)
F4 0.0426(13) 0.0596(15) 0.0639(16) 0.0279(12) 0.0076(11) 0.0174(11)
F5 0.0801(18) 0.0444(13) 0.0433(13) -0.0019(11) 0.0095(12) 0.0175(12)
F6 0.0502(13) 0.0414(12) 0.0419(12) 0.0041(10) 0.0022(10) 0.0155(10)
F7 0.163(7) 0.069(4) 0.084(4) -0.012(3) -0.044(5) -0.024(4)
F8 0.085(5) 0.107(6) 0.169(7) 0.056(6) 0.013(5) 0.050(4)
F9 0.105(5) 0.104(5) 0.072(4) 0.008(4) 0.014(4) 0.044(4)
F10 0.105(5) 0.086(4) 0.045(3) -0.015(3) 0.003(3) -0.009(4)
F7' 0.086(6) 0.079(5) 0.149(8) -0.048(5) 0.009(5) 0.002(4)
F8' 0.048(4) 0.093(5) 0.074(4) 0.021(4) -0.009(3) -0.024(4)
F9' 0.102(6) 0.085(5) 0.152(8) 0.034(5) -0.068(6) -0.007(5)
F10' 0.145(8) 0.083(5) 0.150(8) -0.033(5) 0.016(6) 0.021(6)
F11 0.130(4) 0.131(4) 0.172(4) 0.093(3) 0.042(3) 0.022(3)
F12 0.120(3) 0.125(3) 0.126(3) 0.036(3) 0.009(3) -0.056(3)
O1 0.0454(16) 0.0545(17) 0.0443(16) -0.0219(13) 0.0037(12) -0.0011(13)
O2 0.0321(14) 0.0431(14) 0.0391(14) 0.0022(11) -0.0032(10) 0.0021(11)
O3 0.0479(16) 0.0401(15) 0.0542(17) -0.0209(13) 0.0030(13) 0.0000(12)
O4 0.0355(15) 0.0533(17) 0.0485(16) 0.0015(13) -0.0044(12) 0.0034(12)
N1 0.0320(15) 0.0362(16) 0.0303(15) -0.0005(12) 0.0002(12) -0.0074(12)
N2 0.0371(16) 0.0249(14) 0.0275(14) 0.0014(11) 0.0001(12) -0.0048(12)
N3 0.0317(15) 0.0304(15) 0.0277(14) 0.0008(12) 0.0031(11) -0.0007(12)
N4 0.0377(16) 0.0318(15) 0.0314(15) 0.0003(12) 0.0013(12) -0.0018(12)
N5 0.0385(16) 0.0257(14) 0.0284(15) -0.0018(11) 0.0042(12) -0.0009(12)
N6 0.0336(16) 0.0318(15) 0.0343(16) -0.0001(12) -0.0019(12) -0.0003(12)
N7 0.0322(16) 0.0452(19) 0.052(2) 0.0069(15) -0.0056(14) 0.0022(14)
N8 0.0291(16) 0.0407(17) 0.0477(19) 0.0018(14) -0.0029(13) 0.0020(13)
N9 0.053(2) 0.051(2) 0.057(2) 0.0182(18) 0.0083(18) -0.0072(18)
N10 0.118(5) 0.086(4) 0.134(6) -0.022(4) 0.036(4) 0.004(4)
N11 0.360(16) 0.142(8) 0.164(9) 0.003(7) 0.105(10) -0.114(9)
C1 0.0362(19) 0.0327(18) 0.0339(19) -0.0026(15) 0.0046(15) -0.0087(15)
C2 0.0350(18) 0.0255(16) 0.0291(17) 0.0009(13) 0.0066(14) -0.0044(13)
C3 0.0371(19) 0.0275(17) 0.0316(18) 0.0017(14) 0.0073(14) 0.0017(14)
C4 0.0315(17) 0.0261(16) 0.0333(18) 0.0036(14) 0.0028(14) 0.0022(13)
C5 0.0315(17) 0.0239(16) 0.0274(17) 0.0038(13) 0.0037(13) -0.0034(13)
C6 0.0355(19) 0.0277(17) 0.0273(17) 0.0064(14) 0.0027(14) -0.0008(14)
C7 0.0382(19) 0.0285(18) 0.0367(19) 0.0001(15) 0.0072(15) -0.0042(15)
C8 0.0329(17) 0.0250(16) 0.0292(17) 0.0020(13) 0.0058(13) -0.0023(13)
C9 0.0346(19) 0.0327(18) 0.038(2) -0.0014(15) 0.0124(15) 0.0003(15)
C10 0.0276(17) 0.0370(19) 0.0391(19) 0.0003(15) 0.0060(14) -0.0013(14)
C11 0.0304(17) 0.0298(17) 0.0316(18) 0.0027(14) 0.0032(13) -0.0051(14)
C12 0.0339(19) 0.0334(18) 0.0351(19) 0.0029(15) 0.0037(15) -0.0056(15)
C13 0.0317(17) 0.0230(16) 0.0291(17) 0.0027(13) 0.0037(13) -0.0029(13)
C14 0.0315(17) 0.0218(15) 0.0278(16) 0.0033(13) 0.0054(13) -0.0034(13)
C15 0.0385(19) 0.0325(18) 0.0293(18) 0.0029(14) -0.0015(14) -0.0060(15)
C16 0.0324(17) 0.0279(17) 0.0277(17) -0.0034(13) 0.0053(13) -0.0009(14)
C17 0.0328(17) 0.0254(16) 0.0319(18) -0.0012(14) 0.0035(14) -0.0023(14)
C18 0.0359(19) 0.044(2) 0.0349(19) 0.0036(16) -0.0041(15) -0.0012(16)
C19 0.049(2) 0.0271(17) 0.0332(19) 0.0012(14) 0.0044(16) -0.0085(15)
C20 0.045(2) 0.0235(16) 0.0310(18) 0.0053(14) 0.0054(15) -0.0049(14)
C21 0.048(2) 0.0240(16) 0.0324(18) 0.0034(14) 0.0104(16) 0.0012(15)
C22 0.042(2) 0.0261(17) 0.0375(19) 0.0070(15) 0.0057(15) 0.0016(15)
C23 0.0380(19) 0.0246(16) 0.0312(18) 0.0047(14) 0.0057(14) -0.0006(14)
C24 0.0376(19) 0.0310(18) 0.0334(19) 0.0013(14) 0.0080(15) 0.0006(15)
C25 0.040(2) 0.0296(18) 0.0364(19) 0.0037(15) 0.0038(15) -0.0001(15)
C26 0.0359(18) 0.0302(18) 0.0320(18) 0.0059(14) 0.0049(14) -0.0008(14)
C27 0.042(2) 0.0308(18) 0.042(2) -0.0017(16) 0.0017(16) 0.0065(15)
C28 0.0359(19) 0.0362(19) 0.044(2) 0.0031(16) -0.0028(16) 0.0064(15)
C29 0.0398(19) 0.0317(18) 0.0333(18) 0.0044(15) 0.0046(15) 0.0017(15)
C30 0.041(2) 0.0263(17) 0.0353(19) 0.0005(14) 0.0078(15) 0.0020(15)
C31 0.0332(18) 0.0294(17) 0.0339(18) 0.0059(14) 0.0031(14) 0.0045(14)
C32 0.047(2) 0.0338(19) 0.0336(19) 0.0030(15) -0.0007(16) -0.0020(16)
C33 0.0298(18) 0.0384(19) 0.0365(19) 0.0031(15) -0.0035(14) 0.0013(15)
C34 0.0295(17) 0.0329(18) 0.0320(18) -0.0079(14) -0.0019(14) -0.0010(14)
C35 0.031(2) 0.066(3) 0.079(3) 0.014(2) -0.004(2) 0.000(2)
C36 0.0365(19) 0.041(2) 0.0354(19) -0.0013(16) -0.0011(15) -0.0103(16)
C37 0.053(3) 0.133(6) 0.164(7) 0.103(6) 0.007(4) 0.011(4)
C38 0.057(3) 0.044(2) 0.067(3) 0.023(2) 0.015(2) -0.001(2)
C39 0.124(7) 0.137(7) 0.112(6) -0.040(5) -0.003(5) -0.008(6)
C40 0.114(6) 0.072(4) 0.085(4) -0.014(3) 0.006(4) -0.001(4)
C41 0.121(6) 0.119(6) 0.093(5) 0.029(5) 0.028(4) 0.017(5)
C42 0.182(9) 0.141(8) 0.060(4) 0.027(5) -0.006(4) -0.091(7)

loop_
_atom_type_symbol
_atom_type_description
_atom_type_scat_dispersion_real
_atom_type_scat_dispersion_imag
_atom_type_scat_source
C C 0.0033 0.0016 'International Tables Vol C Tables 4.2.6.8 and 6.1.1.4'
H H 0.0000 0.0000 'International Tables Vol C Tables 4.2.6.8 and 6.1.1.4'
N N 0.0061 0.0033 'International Tables Vol C Tables 4.2.6.8 and 6.1.1.4'
O O 0.0106 0.0060 'International Tables Vol C Tables 4.2.6.8 and 6.1.1.4'
F F 0.0171 0.0103 'International Tables Vol C Tables 4.2.6.8 and 6.1.1.4'
P P 0.1023 0.0942 'International Tables Vol C Tables 4.2.6.8 and 6.1.1.4'

loop_
_geom_angle_atom_site_label_1
_geom_angle_atom_site_label_2
_geom_angle_atom_site_label_3
_geom_angle
F2 P1 F1 89.96(18)
F2 P1 F4 90.34(14)
F1 P1 F4 90.33(15)
F2 P1 F3 179.22(17)
F1 P1 F3 89.51(17)
F4 P1 F3 90.23(14)
F2 P1 F5 90.94(17)
F1 P1 F5 179.07(18)
F4 P1 F5 89.94(14)
F3 P1 F5 89.60(15)
F2 P1 F6 90.21(14)
F1 P1 F6 90.24(14)
F4 P1 F6 179.21(14)
F3 P1 F6 89.23(13)
F5 P1 F6 89.48(12)
F7' P2 F12 103.1(5)
F7' P2 F8 141.0(7)
F12 P2 F8 91.4(4)
F7' P2 F10 117.7(6)
F12 P2 F10 101.8(3)
F8 P2 F10 93.7(6)
F7' P2 F9' 87.9(6)
F12 P2 F9' 77.0(4)
F8 P2 F9' 130.9(7)
F10 P2 F9' 45.0(5)
F7' P2 F8' 91.5(6)
F12 P2 F8' 98.3(3)
F8 P2 F8' 50.3(5)
F10 P2 F8' 139.0(5)
F9' P2 F8' 174.9(6)
F7' P2 F10' 177.4(7)
F12 P2 F10' 78.8(5)
F8 P2 F10' 40.0(5)
F10 P2 F10' 60.0(5)
F9' P2 F10' 91.0(7)
F8' P2 F10' 89.9(6)
F7' P2 F7 53.2(5)
F12 P2 F7 81.1(4)
F8 P2 F7 94.9(6)
F10 P2 F7 170.9(4)
F9' P2 F7 128.8(7)
F8' P2 F7 47.8(4)
F10' P2 F7 129.1(6)
F7' P2 F11 78.8(5)
F12 P2 F11 177.7(3)
F8 P2 F11 86.3(4)
F10 P2 F11 78.2(3)
F9' P2 F11 104.4(5)
F8' P2 F11 80.4(3)
F10' P2 F11 99.3(5)
F7 P2 F11 99.3(4)
F7' P2 F9 33.6(4)
F12 P2 F9 96.3(4)
F8 P2 F9 171.7(5)
F10 P2 F9 87.8(4)
F9' P2 F9 54.4(5)
F8' P2 F9 125.1(5)
F10' P2 F9 145.0(6)
F7 P2 F9 83.3(4)
F11 P2 F9 85.9(4)
C1 N1 C12 125.5(3)
C1 N1 C36 117.8(3)
C12 N1 C36 116.7(3)
C6 N2 C7 125.7(3)
C6 N2 C15 117.1(3)
C7 N2 C15 117.2(3)
N4 N3 C16 112.9(3)
N4 N3 C18 118.6(3)
C16 N3 C18 128.4(3)
N5 N4 N3 104.0(3)
N4 N5 C17 112.8(3)
N4 N5 C19 118.3(3)
C17 N5 C19 128.7(3)
N7 N6 C33 112.4(3)
N7 N6 C32 118.3(3)
C33 N6 C32 129.3(3)
N6 N7 N8 104.2(3)
N7 N8 C34 112.4(3)
N7 N8 C35 118.6(3)
C34 N8 C35 128.8(3)
O1 C1 N1 120.5(3)
O1 C1 C2 123.0(3)
N1 C1 C2 116.5(3)
C3 C2 C13 120.2(3)
C3 C2 C1 119.8(3)
C13 C2 C1 119.9(3)
C2 C3 C4 120.3(3)
C2 C3 H3A 119.8
C4 C3 H3A 119.8
C5 C4 C3 120.3(3)
C5 C4 H4A 119.8
C3 C4 H4A 119.8
C4 C5 C14 120.5(3)
C4 C5 C6 119.5(3)
C14 C5 C6 119.9(3)
O2 C6 N2 121.1(3)
O2 C6 C5 122.7(3)
N2 C6 C5 116.1(3)
O3 C7 N2 119.8(3)
O3 C7 C8 123.3(3)
N2 C7 C8 116.8(3)
C9 C8 C14 120.7(3)
C9 C8 C7 119.5(3)
C14 C8 C7 119.5(3)
C8 C9 C10 120.1(3)
C8 C9 H9A 120.0
C10 C9 H9A 120.0
C11 C10 C9 120.3(3)
C11 C10 H10A 119.9
C9 C10 H10A 119.9
C10 C11 C13 120.2(3)
C10 C11 C12 119.7(3)
C13 C11 C12 120.0(3)
O4 C12 N1 119.8(3)
O4 C12 C11 123.7(3)
N1 C12 C11 116.5(3)
C11 C13 C2 121.1(3)
C11 C13 C14 119.7(3)
C2 C13 C14 119.2(3)
C5 C14 C8 121.6(3)
C5 C14 C13 119.4(3)
C8 C14 C13 118.8(3)
N2 C15 C16 110.3(3)
N2 C15 H15A 109.6
C16 C15 H15A 109.6
N2 C15 H15B 109.6
C16 C15 H15B 109.6
H15A C15 H15B 108.1
N3 C16 C17 104.5(3)
N3 C16 C15 123.5(3)
C17 C16 C15 131.9(3)
N5 C17 C16 105.8(3)
N5 C17 H17A 127.1
C16 C17 H17A 127.1
N3 C18 H18A 109.5
N3 C18 H18B 109.5
H18A C18 H18B 109.5
N3 C18 H18C 109.5
H18A C18 H18C 109.5
H18B C18 H18C 109.5
N5 C19 C20 111.5(3)
N5 C19 H19A 109.3
C20 C19 H19A 109.3
N5 C19 H19B 109.3
C20 C19 H19B 109.3
H19A C19 H19B 108.0
C21 C20 C25 118.4(3)
C21 C20 C19 120.8(3)
C25 C20 C19 120.8(3)
C22 C21 C20 121.2(3)
C22 C21 H21A 119.4
C20 C21 H21A 119.4
C21 C22 C23 120.9(3)
C21 C22 H22A 119.6
C23 C22 H22A 119.6
C22 C23 C24 117.4(3)
C22 C23 C26 121.0(3)
C24 C23 C26 121.4(3)
C25 C24 C23 121.7(3)
C25 C24 H24A 119.1
C23 C24 H24A 119.1
C24 C25 C20 120.3(3)
C24 C25 H25A 119.8
C20 C25 H25A 119.8
C27 C26 C31 116.8(3)
C27 C26 C23 122.6(3)
C31 C26 C23 120.3(3)
C28 C27 C26 121.4(3)
C28 C27 H27A 119.3
C26 C27 H27A 119.3
C27 C28 C29 120.8(3)
C27 C28 H28A 119.6
C29 C28 H28A 119.6
C30 C29 C28 118.3(3)
C30 C29 C32 119.8(3)
C28 C29 C32 121.8(3)
C31 C30 C29 120.8(3)
C31 C30 H30A 119.6
C29 C30 H30A 119.6
C30 C31 C26 121.5(3)
C30 C31 H31A 119.2
C26 C31 H31A 119.2
N6 C32 C29 110.0(3)
N6 C32 H32A 109.7
C29 C32 H32A 109.7
N6 C32 H32B 109.7
C29 C32 H32B 109.7
H32A C32 H32B 108.2
N6 C33 C34 106.2(3)
N6 C33 H33A 126.9
C34 C33 H33A 126.9
N8 C34 C33 104.8(3)
N8 C34 C36 123.0(3)
C33 C34 C36 132.2(3)
N8 C35 H35A 109.5
N8 C35 H35B 109.5
H35A C35 H35B 109.5
N8 C35 H35C 109.5
H35A C35 H35C 109.5
H35B C35 H35C 109.5
N1 C36 C34 110.7(3)
N1 C36 H36A 109.5
C34 C36 H36A 109.5
N1 C36 H36B 109.5
C34 C36 H36B 109.5
H36A C36 H36B 108.1
C38 C37 H37A 109.5
C38 C37 H37B 109.5
H37A C37 H37B 109.5
C38 C37 H37C 109.5
H37A C37 H37C 109.5
H37B C37 H37C 109.5
N9 C38 C37 179.7(6)
C40 C39 H39A 109.5
C40 C39 H39B 109.5
H39A C39 H39B 109.5
C40 C39 H39C 109.5
H39A C39 H39C 109.5
H39B C39 H39C 109.5
N10 C40 C39 179.5(9)
C42 C41 H41A 109.5
C42 C41 H41B 109.5
H41A C41 H41B 109.5
C42 C41 H41C 109.5
H41A C41 H41C 109.5
H41B C41 H41C 109.5
N11 C42 C41 175.7(14)

loop_
_geom_bond_atom_site_label_1
_geom_bond_atom_site_label_2
_geom_bond_distance
P1 F2 1.579(3)
P1 F1 1.595(3)
P1 F4 1.596(2)
P1 F3 1.598(3)
P1 F5 1.599(2)
P1 F6 1.601(2)
P2 F7' 1.502(8)
P2 F12 1.527(4)
P2 F8 1.533(6)
P2 F10 1.544(5)
P2 F9' 1.569(7)
P2 F8' 1.573(6)
P2 F10' 1.591(8)
P2 F7 1.596(6)
P2 F11 1.602(4)
P2 F9 1.613(6)
O1 C1 1.218(4)
O2 C6 1.211(4)
O3 C7 1.214(4)
O4 C12 1.216(4)
N1 C1 1.397(5)
N1 C12 1.401(5)
N1 C36 1.467(4)
N2 C6 1.398(4)
N2 C7 1.402(5)
N2 C15 1.462(4)
N3 N4 1.323(4)
N3 C16 1.356(4)
N3 C18 1.468(4)
N4 N5 1.314(4)
N5 C17 1.347(4)
N5 C19 1.481(4)
N6 N7 1.313(4)
N6 C33 1.343(5)
N6 C32 1.493(5)
N7 N8 1.328(5)
N8 C34 1.349(4)
N8 C35 1.464(5)
N9 C38 1.132(6)
N10 C40 1.153(9)
N11 C42 1.148(11)
C1 C2 1.475(5)
C2 C3 1.379(5)
C2 C13 1.413(5)
C3 C4 1.404(5)
C3 H3A 0.9500
C4 C5 1.372(5)
C4 H4A 0.9500
C5 C14 1.405(5)
C5 C6 1.489(5)
C7 C8 1.476(5)
C8 C9 1.382(5)
C8 C14 1.414(5)
C9 C10 1.404(5)
C9 H9A 0.9500
C10 C11 1.384(5)
C10 H10A 0.9500
C11 C13 1.410(5)
C11 C12 1.475(5)
C13 C14 1.414(5)
C15 C16 1.502(5)
C15 H15A 0.9900
C15 H15B 0.9900
C16 C17 1.372(5)
C17 H17A 0.9500
C18 H18A 0.9800
C18 H18B 0.9800
C18 H18C 0.9800
C19 C20 1.503(5)
C19 H19A 0.9900
C19 H19B 0.9900
C20 C21 1.390(5)
C20 C25 1.392(5)
C21 C22 1.386(5)
C21 H21A 0.9500
C22 C23 1.397(5)
C22 H22A 0.9500
C23 C24 1.398(5)
C23 C26 1.493(5)
C24 C25 1.386(5)
C24 H24A 0.9500
C25 H25A 0.9500
C26 C27 1.402(5)
C26 C31 1.404(5)
C27 C28 1.375(5)
C27 H27A 0.9500
C28 C29 1.393(5)
C28 H28A 0.9500
C29 C30 1.388(5)
C29 C32 1.506(5)
C30 C31 1.375(5)
C30 H30A 0.9500
C31 H31A 0.9500
C32 H32A 0.9900
C32 H32B 0.9900
C33 C34 1.365(5)
C33 H33A 0.9500
C34 C36 1.504(5)
C35 H35A 0.9800
C35 H35B 0.9800
C35 H35C 0.9800
C36 H36A 0.9900
C36 H36B 0.9900
C37 C38 1.459(7)
C37 H37A 0.9800
C37 H37B 0.9800
C37 H37C 0.9800
C39 C40 1.502(11)
C39 H39A 0.9800
C39 H39B 0.9800
C39 H39C 0.9800
C41 C42 1.435(12)
C41 H41A 0.9800
C41 H41B 0.9800
C41 H41C 0.9800

loop_
_geom_torsion_atom_site_label_1
_geom_torsion_atom_site_label_2
_geom_torsion_atom_site_label_3
_geom_torsion_atom_site_label_4
_geom_torsion
C16 N3 N4 N5 0.1(4)
C18 N3 N4 N5 177.0(3)
N3 N4 N5 C17 0.1(4)
N3 N4 N5 C19 176.1(3)
C33 N6 N7 N8 0.4(4)
C32 N6 N7 N8 -178.1(3)
N6 N7 N8 C34 0.1(4)
N6 N7 N8 C35 175.6(4)
C12 N1 C1 O1 175.2(3)
C36 N1 C1 O1 -1.7(5)
C12 N1 C1 C2 -7.5(5)
C36 N1 C1 C2 175.6(3)
O1 C1 C2 C3 4.7(5)
N1 C1 C2 C3 -172.6(3)
O1 C1 C2 C13 -178.9(3)
N1 C1 C2 C13 3.9(5)
C13 C2 C3 C4 -2.5(5)
C1 C2 C3 C4 174.0(3)
C2 C3 C4 C5 0.4(5)
C3 C4 C5 C14 2.7(5)
C3 C4 C5 C6 -172.9(3)
C7 N2 C6 O2 -176.7(3)
C15 N2 C6 O2 1.7(5)
C7 N2 C6 C5 6.6(5)
C15 N2 C6 C5 -175.1(3)
C4 C5 C6 O2 -2.9(5)
C14 C5 C6 O2 -178.6(3)
C4 C5 C6 N2 173.8(3)
C14 C5 C6 N2 -1.9(4)
C6 N2 C7 O3 179.1(3)
C15 N2 C7 O3 0.8(5)
C6 N2 C7 C8 -4.7(5)
C15 N2 C7 C8 177.0(3)
O3 C7 C8 C9 0.9(5)
N2 C7 C8 C9 -175.2(3)
O3 C7 C8 C14 174.1(3)
N2 C7 C8 C14 -2.0(5)
C14 C8 C9 C10 -3.8(5)
C7 C8 C9 C10 169.2(3)
C8 C9 C10 C11 0.5(5)
C9 C10 C11 C13 3.4(5)
C9 C10 C11 C12 -172.5(3)
C1 N1 C12 O4 -177.4(3)
C36 N1 C12 O4 -0.5(5)
C1 N1 C12 C11 4.4(5)
C36 N1 C12 C11 -178.6(3)
C10 C11 C12 O4 0.1(5)
C13 C11 C12 O4 -175.8(3)
C10 C11 C12 N1 178.2(3)
C13 C11 C12 N1 2.3(5)
C10 C11 C13 C2 178.6(3)
C12 C11 C13 C2 -5.5(5)
C10 C11 C13 C14 -3.9(5)
C12 C11 C13 C14 171.9(3)
C3 C2 C13 C11 178.8(3)
C1 C2 C13 C11 2.4(5)
C3 C2 C13 C14 1.3(5)
C1 C2 C13 C14 -175.1(3)
C4 C5 C14 C8 179.9(3)
C6 C5 C14 C8 -4.4(5)
C4 C5 C14 C13 -3.8(5)
C6 C5 C14 C13 171.8(3)
C9 C8 C14 C5 179.5(3)
C7 C8 C14 C5 6.4(5)
C9 C8 C14 C13 3.2(5)
C7 C8 C14 C13 -169.8(3)
C11 C13 C14 C5 -175.7(3)
C2 C13 C14 C5 1.8(4)
C11 C13 C14 C8 0.6(5)
C2 C13 C14 C8 178.1(3)
C6 N2 C15 C16 93.0(3)
C7 N2 C15 C16 -88.5(4)
N4 N3 C16 C17 -0.2(4)
C18 N3 C16 C17 -176.8(3)
N4 N3 C16 C15 179.1(3)
C18 N3 C16 C15 2.6(5)
N2 C15 C16 N3 -154.0(3)
N2 C15 C16 C17 25.1(5)
N4 N5 C17 C16 -0.3(4)
C19 N5 C17 C16 -175.8(3)
N3 C16 C17 N5 0.3(4)
C15 C16 C17 N5 -179.0(3)
N4 N5 C19 C20 146.9(3)
C17 N5 C19 C20 -37.8(5)
N5 C19 C20 C21 106.1(4)
N5 C19 C20 C25 -72.2(4)
C25 C20 C21 C22 2.2(5)
C19 C20 C21 C22 -176.1(3)
C20 C21 C22 C23 0.7(5)
C21 C22 C23 C24 -3.7(5)
C21 C22 C23 C26 170.7(3)
C22 C23 C24 C25 3.9(5)
C26 C23 C24 C25 -170.5(3)
C23 C24 C25 C20 -1.1(5)
C21 C20 C25 C24 -2.1(5)
C19 C20 C25 C24 176.3(3)
C22 C23 C26 C27 16.3(5)
C24 C23 C26 C27 -169.5(3)
C22 C23 C26 C31 -158.7(3)
C24 C23 C26 C31 15.5(5)
C31 C26 C27 C28 4.7(5)
C23 C26 C27 C28 -170.4(3)
C26 C27 C28 C29 -2.0(6)
C27 C28 C29 C30 -3.2(5)
C27 C28 C29 C32 174.5(3)
C28 C29 C30 C31 5.5(5)
C32 C29 C30 C31 -172.2(3)
C29 C30 C31 C26 -2.7(5)
C27 C26 C31 C30 -2.4(5)
C23 C26 C31 C30 172.9(3)
N7 N6 C32 C29 132.2(3)
C33 N6 C32 C29 -46.1(5)
C30 C29 C32 N6 83.3(4)
C28 C29 C32 N6 -94.3(4)
N7 N6 C33 C34 -0.8(4)
C32 N6 C33 C34 177.6(3)
N7 N8 C34 C33 -0.6(4)
C35 N8 C34 C33 -175.5(4)
N7 N8 C34 C36 179.9(3)
C35 N8 C34 C36 5.0(6)
N6 C33 C34 N8 0.8(4)
N6 C33 C34 C36 -179.7(4)
C1 N1 C36 C34 -100.6(4)
C12 N1 C36 C34 82.3(4)
N8 C34 C36 N1 -136.9(3)
C33 C34 C36 N1 43.8(5)
